data_2206171
loop_
_publ_author_name
'Mahendra, M'
'Jayalakshmi, K.'
Basappa
'Rangappa, K. S.'
'Sridhar, M. A.'
'Shashidhara Prasad, J.'

_publ_section_title
;
 2-(Biphenyl-4-yl)-3-(4-methoxyphenyl)-1,3-thiazolidin-4-one
;
_journal_issue 7
_journal_name_full 'Acta Crystallographica Section E'
_journal_page_first o2315
_journal_page_last o2317
_journal_paper_doi 10.1107/S1600536805019732
_journal_volume 61
_journal_year 2005
_chemical_formula_iupac 'C22 H19 N O2 S'
_chemical_formula_moiety 'C22 H19 N O2 S'
_chemical_formula_sum 'C22 H19 N O2 S'
_chemical_formula_weight 361.44
_chemical_name_systematic
;
2-(Biphenyl-4-yl)-3-(4-methoxyphenyl)-1,3-thiazolidin-4-one
;
_space_group_IT_number 29
_symmetry_cell_setting orthorhombic
_symmetry_space_group_name_Hall 'P 2c -2b'
_symmetry_space_group_name_H-M 'P b c 21'
_atom_sites_solution_hydrogens geom
_atom_sites_solution_primary direct
_atom_sites_solution_secondary difmap
_audit_creation_method SHELXL-97
_cell_angle_alpha 90.00
_cell_angle_beta 90.00
_cell_angle_gamma 90.00
_cell_formula_units_Z 4
_cell_length_a 6.2870(5)
_cell_length_b 13.2480(9)
_cell_length_c 22.2500(9)
_cell_measurement_reflns_used 5948
_cell_measurement_temperature 293(2)
_cell_measurement_theta_max 32.45
_cell_measurement_theta_min 2.39
_cell_volume 1853.2(2)
_computing_cell_refinement 'SCALEPACK (Otwinowski & Minor, 1997)'
_computing_data_collection 'Xpress (MacScience, 2002)'
_computing_data_reduction 'DENZO (Otwinowski & Minor, 1997) and SCALEPACK'
_computing_molecular_graphics 'PLATON (Spek, 2003)'
_computing_publication_material SHELXL97
_computing_structure_refinement 'SHELXL97 (Sheldrick, 1997)'
_computing_structure_solution 'SHELXS97 (Sheldrick, 1997)'
_diffrn_ambient_temperature 293(2)
_diffrn_detector_area_resol_mean 10.0
_diffrn_measured_fraction_theta_full 0.979
_diffrn_measured_fraction_theta_max 0.906
_diffrn_measurement_device DIP
_diffrn_measurement_device_type 'DIPLabo 32001'
_diffrn_measurement_method IP
_diffrn_radiation_monochromator graphite
_diffrn_radiation_source 'fine-focus sealed tube'
_diffrn_radiation_type MoK\a
_diffrn_radiation_wavelength 0.71073
_diffrn_reflns_av_R_equivalents 0.0162
_diffrn_reflns_av_sigmaI/netI 0.0231
_diffrn_reflns_limit_h_max 9
_diffrn_reflns_limit_h_min -9
_diffrn_reflns_limit_k_max 19
_diffrn_reflns_limit_k_min -19
_diffrn_reflns_limit_l_max 27
_diffrn_reflns_limit_l_min -27
_diffrn_reflns_number 5948
_diffrn_reflns_theta_full 25.00
_diffrn_reflns_theta_max 32.45
_diffrn_reflns_theta_min 3.21
_exptl_absorpt_coefficient_mu 0.190
_exptl_absorpt_correction_type none
_exptl_absorpt_process_details none
_exptl_crystal_colour 'pale yellow'
_exptl_crystal_density_diffrn 1.295
_exptl_crystal_density_method 'not measured'
_exptl_crystal_description block
_exptl_crystal_F_000 760
_exptl_crystal_size_max 0.35
_exptl_crystal_size_mid 0.2
_exptl_crystal_size_min 0.2
_refine_diff_density_max 0.189
_refine_diff_density_min -0.219
_refine_ls_abs_structure_details 'Flack (1983), 2218 Friedel pairs'
_refine_ls_abs_structure_Flack 0.40(8)
_refine_ls_extinction_coef 0.0111(13)
_refine_ls_extinction_expression Fc^*^=kFc[1+0.001xFc^2^\l^3^/sin(2\q)]^-1/4^
_refine_ls_extinction_method SHELXL97
_refine_ls_goodness_of_fit_ref 1.092
_refine_ls_hydrogen_treatment constr
_refine_ls_matrix_type full
_refine_ls_number_parameters 237
_refine_ls_number_reflns 5640
_refine_ls_number_restraints 1
_refine_ls_restrained_S_all 1.092
_refine_ls_R_factor_all 0.0670
_refine_ls_R_factor_gt 0.0450
_refine_ls_shift/su_max 0.000
_refine_ls_shift/su_mean 0.000
_refine_ls_structure_factor_coef Fsqd
_refine_ls_weighting_details 'calc w = 1/[\s^2^(Fo^2^)+(0.0375P)^2^+0.2616P] where P = (Fo^2^+2Fc^2^)/3'
_refine_ls_weighting_scheme calc
_refine_ls_wR_factor_gt 0.0961
_refine_ls_wR_factor_ref 0.1097
_reflns_number_gt 4167
_reflns_number_total 5640
_reflns_threshold_expression I>2\s(I)
_cod_data_source_file cv6528.cif
_cod_data_source_block I
_cod_database_code 2206171
_cod_database_fobs_code 2206171

loop_
_symmetry_equiv_pos_as_xyz
'x, y, z'
'-x, -y, z+1/2'
'-x, y+1/2, z'
'x, -y+1/2, z+1/2'

loop_
_atom_site_aniso_label
_atom_site_aniso_U_11
_atom_site_aniso_U_22
_atom_site_aniso_U_33
_atom_site_aniso_U_12
_atom_site_aniso_U_13
_atom_site_aniso_U_23
S14 0.1188(5) 0.0443(2) 0.0737(3) 0.0094(3) 0.0027(4) 0.0155(2)
O17 0.0682(9) 0.0671(9) 0.0773(11) 0.0151(7) 0.0001(8) -0.0061(8)
O25 0.0953(12) 0.0628(9) 0.0998(14) 0.0157(8) 0.0109(10) 0.0366(9)
N18 0.0607(9) 0.0398(7) 0.0534(9) 0.0053(6) -0.0037(7) 0.0043(6)
C1 0.103(2) 0.0875(18) 0.0843(18) 0.0421(16) 0.0040(15) 0.0059(14)
C2 0.0861(16) 0.0649(14) 0.0791(16) 0.0041(11) 0.0145(13) -0.0056(11)
C3 0.0879(16) 0.0680(13) 0.0616(14) -0.0038(11) -0.0008(11) -0.0044(10)
C4 0.0714(13) 0.0589(11) 0.0576(12) 0.0032(9) -0.0093(9) 0.0015(8)
C5 0.0582(10) 0.0503(10) 0.0539(11) -0.0006(8) -0.0014(8) 0.0083(7)
C6 0.0983(18) 0.0859(16) 0.0622(14) 0.0363(14) -0.0043(12) 0.0052(11)
C7 0.0533(9) 0.0454(8) 0.0524(10) -0.0034(7) -0.0042(8) 0.0076(7)
C8 0.0537(10) 0.0539(10) 0.0577(11) -0.0039(8) -0.0072(8) 0.0006(8)
C9 0.0465(9) 0.0538(10) 0.0668(13) -0.0020(7) -0.0038(8) 0.0024(8)
C10 0.0572(10) 0.0430(7) 0.0532(9) -0.0067(7) -0.0034(8) 0.0069(8)
C11 0.0607(11) 0.0565(10) 0.0632(11) -0.0026(8) -0.0161(10) 0.0004(10)
C12 0.0513(10) 0.0617(11) 0.0660(12) 0.0024(8) -0.0084(8) 0.0015(9)
C13 0.0674(11) 0.0419(8) 0.0570(11) -0.0054(8) -0.0064(8) 0.0056(7)
C15 0.0930(17) 0.0452(9) 0.0750(15) 0.0165(10) -0.0168(11) -0.0007(9)
C16 0.0649(11) 0.0430(9) 0.0605(11) 0.0083(8) -0.0153(9) -0.0066(8)
C19 0.0542(9) 0.0386(7) 0.0489(9) 0.0036(6) -0.0009(8) 0.0011(6)
C20 0.0570(11) 0.0498(9) 0.0630(11) -0.0012(8) -0.0066(9) 0.0013(8)
C21 0.0627(12) 0.0469(10) 0.0752(13) -0.0034(8) 0.0048(10) 0.0035(8)
C22 0.0679(12) 0.0448(9) 0.0635(12) 0.0101(8) 0.0102(9) 0.0114(8)
C23 0.0687(13) 0.0611(11) 0.0635(13) 0.0056(9) -0.0133(10) 0.0105(9)
C24 0.0617(11) 0.0512(9) 0.0633(12) -0.0043(8) -0.0125(9) 0.0058(8)
C26 0.113(2) 0.097(2) 0.0870(18) 0.0434(17) 0.0121(16) 0.0399(15)

loop_
_atom_site_label
_atom_site_fract_x
_atom_site_fract_y
_atom_site_fract_z
_atom_site_U_iso_or_equiv
_atom_site_thermal_displace_type
_atom_site_refinement_flags
_atom_site_occupancy
_atom_site_type_symbol
S14 0.47430(12) 0.84944(4) 0.06480(4) 0.0789(2) Uani . 1.000 S
O17 0.0947(2) 0.75915(12) 0.18922(8) 0.0709(6) Uani . 1.000 O
O25 0.4577(3) 0.36236(13) 0.28651(10) 0.0860(7) Uani . 1.000 O
N18 0.3991(2) 0.70609(11) 0.14324(7) 0.0513(5) Uani . 1.000 N
C1 1.1412(5) 0.3062(2) -0.08604(14) 0.0916(11) Uani . 1.000 C
C2 1.0788(4) 0.30694(19) -0.14545(12) 0.0767(9) Uani . 1.000 C
C3 0.9339(4) 0.37670(18) -0.16394(12) 0.0725(8) Uani . 1.000 C
C4 0.8498(4) 0.44579(16) -0.12432(9) 0.0626(7) Uani . 1.000 C
C5 0.9093(3) 0.44590(14) -0.06383(9) 0.0541(6) Uani . 1.000 C
C6 1.0576(4) 0.3749(2) -0.04596(12) 0.0821(9) Uani . 1.000 C
C7 0.8203(3) 0.52020(13) -0.02102(9) 0.0504(5) Uani . 1.000 C
C8 0.6089(3) 0.55222(14) -0.02406(9) 0.0551(6) Uani . 1.000 C
C9 0.5297(3) 0.62208(15) 0.01663(10) 0.0557(6) Uani . 1.000 C
C10 0.6571(3) 0.66175(12) 0.06182(10) 0.0511(5) Uani . 1.000 C
C11 0.8650(3) 0.63026(14) 0.06461(11) 0.0601(6) Uani . 1.000 C
C12 0.9455(3) 0.56024(16) 0.02415(10) 0.0597(6) Uani . 1.000 C
C13 0.5765(3) 0.74020(13) 0.10568(9) 0.0554(6) Uani . 1.000 C
C15 0.2631(4) 0.86795(15) 0.11680(11) 0.0711(8) Uani . 1.000 C
C16 0.2412(3) 0.77328(13) 0.15415(9) 0.0561(6) Uani . 1.000 C
C19 0.4225(3) 0.61685(12) 0.17974(8) 0.0472(5) Uani . 1.000 C
C20 0.2706(3) 0.54170(14) 0.17699(9) 0.0566(6) Uani . 1.000 C
C21 0.2869(3) 0.45739(15) 0.21370(10) 0.0616(7) Uani . 1.000 C
C22 0.4570(3) 0.44766(14) 0.25192(9) 0.0587(6) Uani . 1.000 C
C23 0.6111(4) 0.52147(16) 0.25374(10) 0.0644(7) Uani . 1.000 C
C24 0.5933(3) 0.60657(15) 0.21775(10) 0.0587(6) Uani . 1.000 C
C26 0.6373(5) 0.3434(2) 0.32296(14) 0.0990(11) Uani . 1.000 C
H1 1.24100 0.25650 -0.07220 0.1100 Uiso R 1.000 H
H2 1.13210 0.25670 -0.17270 0.0920 Uiso R 1.000 H
H3 0.88860 0.37780 -0.20510 0.0870 Uiso R 1.000 H
H4 0.75140 0.49470 -0.13980 0.0750 Uiso R 1.000 H
H6 1.11050 0.37740 -0.00550 0.0990 Uiso R 1.000 H
H8 0.51800 0.52410 -0.05440 0.0660 Uiso R 1.000 H
H9 0.38430 0.64300 0.01220 0.0670 Uiso R 1.000 H
H11 0.95900 0.65640 0.09490 0.0720 Uiso R 1.000 H
H12 1.09110 0.53970 0.02850 0.0720 Uiso R 1.000 H
H16A 0.13260 0.88280 0.09620 0.0850 Uiso R 1.000 H
H16B 0.29920 0.92320 0.14280 0.0850 Uiso R 1.000 H
H17 0.69580 0.75760 0.13060 0.0670 Uiso R 1.000 H
H19 0.15580 0.54630 0.14870 0.0680 Uiso R 1.000 H
H20 0.17630 0.40750 0.21230 0.0740 Uiso R 1.000 H
H22 0.73370 0.51250 0.27890 0.0770 Uiso R 1.000 H
H23 0.69930 0.65860 0.21970 0.0700 Uiso R 1.000 H
H25A 0.60730 0.28160 0.34380 0.1190 Uiso R 1.000 H
H25B 0.66380 0.39610 0.35160 0.1190 Uiso R 1.000 H
H25C 0.76050 0.33450 0.29800 0.1190 Uiso R 1.000 H

loop_
_atom_type_symbol
_atom_type_description
_atom_type_scat_dispersion_real
_atom_type_scat_dispersion_imag
_atom_type_scat_source
S S 0.1246 0.1234 'International Tables Vol C Tables 4.2.6.8 and 6.1.1.4'
O O 0.0106 0.0060 'International Tables Vol C Tables 4.2.6.8 and 6.1.1.4'
N N 0.0061 0.0033 'International Tables Vol C Tables 4.2.6.8 and 6.1.1.4'
H H 0.0000 0.0000 'International Tables Vol C Tables 4.2.6.8 and 6.1.1.4'
C C 0.0033 0.0016 'International Tables Vol C Tables 4.2.6.8 and 6.1.1.4'

loop_
_geom_angle_atom_site_label_1
_geom_angle_atom_site_label_2
_geom_angle_atom_site_label_3
_geom_angle
_geom_angle_publ_flag
C13 S14 C15 92.75(10) yes
C22 O25 C26 118.21(19) yes
C13 N18 C16 117.21(15) yes
C13 N18 C19 119.77(14) yes
C16 N18 C19 120.82(15) yes
C2 C1 C6 120.5(3) no
C1 C2 C3 119.0(2) no
C2 C3 C4 121.0(2) no
C3 C4 C5 121.0(2) no
C4 C5 C6 117.2(2) no
C4 C5 C7 121.31(18) no
C6 C5 C7 121.49(19) no
C1 C6 C5 121.3(2) no
C5 C7 C8 122.05(17) no
C5 C7 C12 120.53(17) no
C8 C7 C12 117.42(17) no
C7 C8 C9 120.84(18) no
C8 C9 C10 121.20(18) no
C9 C10 C11 117.82(18) no
C9 C10 C13 122.26(17) no
C11 C10 C13 119.88(18) no
C10 C11 C12 121.4(2) no
C7 C12 C11 121.35(18) no
S14 C13 N18 105.11(12) yes
S14 C13 C10 109.94(14) yes
N18 C13 C10 114.27(14) yes
S14 C15 C16 108.15(15) yes
O17 C16 N18 124.48(17) yes
O17 C16 C15 123.18(18) yes
N18 C16 C15 112.33(17) yes
N18 C19 C20 119.71(16) yes
N18 C19 C24 120.52(16) yes
C20 C19 C24 119.76(17) no
C19 C20 C21 120.21(18) no
C20 C21 C22 119.86(18) no
O25 C22 C21 115.40(18) yes
O25 C22 C23 124.62(19) yes
C21 C22 C23 119.98(19) no
C22 C23 C24 120.2(2) no
C19 C24 C23 119.93(18) no
C2 C1 H1 119.88 no
C6 C1 H1 119.63 no
C1 C2 H2 120.06 no
C3 C2 H2 120.87 no
C2 C3 H3 119.84 no
C4 C3 H3 119.17 no
C3 C4 H4 117.82 no
C5 C4 H4 121.17 no
C1 C6 H6 119.82 no
C5 C6 H6 118.66 no
C7 C8 H8 118.87 no
C9 C8 H8 120.29 no
C8 C9 H9 117.86 no
C10 C9 H9 120.94 no
C10 C11 H11 120.50 no
C12 C11 H11 118.13 no
C7 C12 H12 120.50 no
C11 C12 H12 118.15 no
S14 C13 H17 111.84 no
N18 C13 H17 109.82 no
C10 C13 H17 106.00 no
S14 C15 H16A 110.84 no
S14 C15 H16B 108.70 no
C16 C15 H16A 110.78 no
C16 C15 H16B 108.84 no
H16A C15 H16B 109.48 no
C19 C20 H19 120.23 no
C21 C20 H19 119.53 no
C20 C21 H20 118.80 no
C22 C21 H20 121.33 no
C22 C23 H22 119.61 no
C24 C23 H22 120.13 no
C19 C24 H23 119.96 no
C23 C24 H23 120.10 no
O25 C26 H25A 105.78 no
O25 C26 H25B 112.99 no
O25 C26 H25C 109.54 no
H25A C26 H25B 109.51 no
H25A C26 H25C 109.46 no
H25B C26 H25C 109.47 no

loop_
_geom_bond_atom_site_label_1
_geom_bond_atom_site_label_2
_geom_bond_distance
_geom_bond_publ_flag
S14 C13 1.8261(19) yes
S14 C15 1.778(3) yes
O17 C16 1.222(2) yes
O25 C22 1.367(3) yes
O25 C26 1.413(4) yes
N18 C13 1.465(2) yes
N18 C16 1.355(2) yes
N18 C19 1.442(2) yes
C1 C2 1.379(4) no
C1 C6 1.378(4) no
C2 C3 1.361(4) no
C3 C4 1.376(3) no
C4 C5 1.397(3) no
C5 C6 1.383(3) no
C5 C7 1.480(3) no
C7 C8 1.397(3) no
C7 C12 1.382(3) no
C8 C9 1.387(3) no
C9 C10 1.389(3) no
C10 C11 1.373(3) no
C10 C13 1.513(3) no
C11 C12 1.388(3) no
C15 C16 1.511(3) no
C19 C20 1.381(3) no
C19 C24 1.374(3) no
C20 C21 1.388(3) no
C21 C22 1.372(3) no
C22 C23 1.377(3) no
C23 C24 1.387(3) no
C1 H1 0.9602 no
C2 H2 0.9607 no
C3 H3 0.9592 no
C4 H4 0.9598 no
C6 H6 0.9603 no
C8 H8 0.9597 no
C9 H9 0.9603 no
C11 H11 0.9609 no
C12 H12 0.9599 no
C13 H17 0.9608 no
C15 H16A 0.9602 no
C15 H16B 0.9602 no
C20 H19 0.9596 no
C21 H20 0.9599 no
C23 H22 0.9600 no
C24 H23 0.9598 no
C26 H25A 0.9596 no
C26 H25B 0.9598 no
C26 H25C 0.9603 no

loop_
_geom_torsion_atom_site_label_1
_geom_torsion_atom_site_label_2
_geom_torsion_atom_site_label_3
_geom_torsion_atom_site_label_4
_geom_torsion
_geom_torsion_publ_flag
C13 S14 C15 C16 -15.47(16) no
C15 S14 C13 C10 142.82(14) no
C15 S14 C13 N18 19.40(14) no
C26 O25 C22 C23 -5.9(3) no
C26 O25 C22 C21 174.6(2) no
C19 N18 C13 C10 56.4(2) no
C13 N18 C19 C20 -129.29(18) no
C13 N18 C19 C24 51.5(2) no
C19 N18 C16 C15 171.95(16) no
C16 N18 C13 C10 -140.33(17) no
C13 N18 C16 C15 8.8(2) no
C16 N18 C19 C20 68.0(2) no
C13 N18 C16 O17 -172.44(18) no
C19 N18 C16 O17 -9.3(3) no
C19 N18 C13 S14 176.98(13) no
C16 N18 C13 S14 -19.72(19) no
C16 N18 C19 C24 -111.2(2) no
C2 C1 C6 C5 0.2(4) no
C6 C1 C2 C3 0.2(4) no
C1 C2 C3 C4 0.0(4) no
C2 C3 C4 C5 -0.5(4) no
C3 C4 C5 C7 179.7(2) no
C3 C4 C5 C6 0.9(3) no
C6 C5 C7 C12 35.6(3) no
C7 C5 C6 C1 -179.6(2) no
C4 C5 C7 C12 -143.2(2) no
C6 C5 C7 C8 -144.0(2) no
C4 C5 C6 C1 -0.7(4) no
C4 C5 C7 C8 37.2(3) no
C5 C7 C12 C11 179.79(19) no
C8 C7 C12 C11 -0.6(3) no
C12 C7 C8 C9 0.5(3) no
C5 C7 C8 C9 -179.92(19) no
C7 C8 C9 C10 -0.5(3) no
C8 C9 C10 C13 178.24(18) no
C8 C9 C10 C11 0.6(3) no
C9 C10 C13 S14 -55.9(2) no
C11 C10 C13 S14 121.69(18) no
C11 C10 C13 N18 -120.42(19) no
C9 C10 C13 N18 62.0(2) no
C13 C10 C11 C12 -178.42(19) no
C9 C10 C11 C12 -0.7(3) no
C10 C11 C12 C7 0.7(3) no
S14 C15 C16 N18 7.0(2) no
S14 C15 C16 O17 -171.74(17) no
C20 C19 C24 C23 -0.8(3) no
C24 C19 C20 C21 1.8(3) no
N18 C19 C20 C21 -177.36(17) no
N18 C19 C24 C23 178.38(18) no
C19 C20 C21 C22 -1.4(3) no
C20 C21 C22 C23 0.0(3) no
C20 C21 C22 O25 179.53(19) no
C21 C22 C23 C24 1.1(3) no
O25 C22 C23 C24 -178.5(2) no
C22 C23 C24 C19 -0.6(3) no
